data_4317106
loop_
_publ_author_name
'Catherine M. Mauck'
'Titus W. P. van den Heuvel'
'Michaela M. Hull'
'Matthias Zeller'
'Catherine M. Oertel'

_publ_contact_author
; Dr Catherine M. Oertel
Department of Chemistry and Biochemistry
Oberlin College 
Oberlin, OH  44074, USA 
;
_publ_contact_author_email catherine.oertel@oberlin.edu
_publ_contact_author_fax '440 775 6682'
_publ_contact_author_phone '440 775 8989'
_publ_section_title
;
 Synthesis and Structures of Pb3O2(CH3COO)2.0.5H2O and Pb2O(HCOO)2: Two
 Corrosion Products Revisited
;
_journal_name_full 'Inorganic Chemistry'
_journal_page_first 10736
_journal_page_last 10743
_journal_paper_doi 10.1021/ic101904j
_journal_volume 49
_journal_year 2010
_chemical_formula_moiety 'C8 H12 O12 Pb6, H2 O'
_chemical_formula_sum 'C8 H14 O13 Pb6'
_chemical_formula_weight 1561.39
_chemical_name_systematic
; 
 ? 
;
_space_group_IT_number 2
_symmetry_cell_setting triclinic
_symmetry_space_group_name_Hall '-P 1'
_symmetry_space_group_name_H-M 'P -1'
_atom_sites_solution_hydrogens geom
_atom_sites_solution_primary direct
_atom_sites_solution_secondary difmap
_audit_creation_method SHELXL-97
_cell_angle_alpha 112.322(2)
_cell_angle_beta 101.107(2)
_cell_angle_gamma 90.740(2)
_cell_formula_units_Z 2
_cell_length_a 7.2427(9)
_cell_length_b 11.5314(15)
_cell_length_c 13.5236(18)
_cell_measurement_reflns_used 3284
_cell_measurement_temperature 100(2)
_cell_measurement_theta_max 33.98
_cell_measurement_theta_min 3.14
_cell_volume 1020.6(2)
_computing_cell_refinement 'Bruker SAINT v7.60A'
_computing_data_collection 'Bruker APEX2 v2009.11.0'
_computing_data_reduction 'Bruker SAINT v7.60A'
_computing_molecular_graphics 'SHELXTL 6.14'
_computing_publication_material 'SHELXTL 6.14'
_computing_structure_refinement 'SHELXTL 6.14'
_computing_structure_solution 'SHELXTL 6.14 (Bruker, 2000-2003; Sheldrick, 2008)'
_diffrn_ambient_temperature 100(2)
_diffrn_measured_fraction_theta_full 0.999
_diffrn_measured_fraction_theta_max 0.948
_diffrn_measurement_device_type 'Bruker APEXII'
_diffrn_measurement_method 'omega/phi scans'
_diffrn_radiation_monochromator 'Si-<111> channel cut crystal'
_diffrn_radiation_source synchrotron
_diffrn_radiation_type synchrotron
_diffrn_radiation_wavelength 0.77490
_diffrn_reflns_av_R_equivalents 0.0686
_diffrn_reflns_av_sigmaI/netI 0.0663
_diffrn_reflns_limit_h_max 10
_diffrn_reflns_limit_h_min -10
_diffrn_reflns_limit_k_max 16
_diffrn_reflns_limit_k_min -16
_diffrn_reflns_limit_l_max 19
_diffrn_reflns_limit_l_min -19
_diffrn_reflns_number 23403
_diffrn_reflns_theta_full 28.00
_diffrn_reflns_theta_max 34.26
_diffrn_reflns_theta_min 3.14
_diffrn_standards_decay_% 0
_diffrn_standards_interval_count 0
_diffrn_standards_number 0
_exptl_absorpt_coefficient_mu 60.984
_exptl_absorpt_correction_T_max 0.7467
_exptl_absorpt_correction_T_min 0.4157
_exptl_absorpt_correction_type multi-scan
_exptl_absorpt_process_details 'SADABS-2008/1 (Bruker, 2008)'
_exptl_crystal_colour colourless
_exptl_crystal_density_diffrn 5.081
_exptl_crystal_density_method 'not measured'
_exptl_crystal_description needle
_exptl_crystal_F_000 1316
_exptl_crystal_size_max 0.06
_exptl_crystal_size_mid 0.01
_exptl_crystal_size_min 0.007
_refine_diff_density_max 2.006
_refine_diff_density_min -1.858
_refine_diff_density_rms 0.435
_refine_ls_extinction_method none
_refine_ls_goodness_of_fit_ref 0.993
_refine_ls_hydrogen_treatment mixed
_refine_ls_matrix_type full
_refine_ls_number_parameters 230
_refine_ls_number_reflns 6214
_refine_ls_number_restraints 3
_refine_ls_restrained_S_all 0.993
_refine_ls_R_factor_all 0.0668
_refine_ls_R_factor_gt 0.0374
_refine_ls_shift/su_max 0.002
_refine_ls_shift/su_mean 0.000
_refine_ls_structure_factor_coef Fsqd
_refine_ls_weighting_details 'calc w=1/[\s^2^(Fo^2^)+(0.0138P)^2^+0.0000P] where P=(Fo^2^+2Fc^2^)/3'
_refine_ls_weighting_scheme calc
_refine_ls_wR_factor_gt 0.0783
_refine_ls_wR_factor_ref 0.0896
_reflns_number_gt 4178
_reflns_number_total 6214
_reflns_threshold_expression I>2\s(I)
_cod_data_source_file ic101904j_si_001_1.cif
_cod_data_source_block basic_lead_acetate_(1a)
_cod_depositor_comments
;
The following automatic conversions were performed:

'_symmetry_cell_setting' value 'Triclinic' changed to 'triclinic'
according to the built-in table from CIF Core dictionary named
'cif_core.dic' version 2.4.1 from 2010-06-29.

Automatic conversion script
Id: cif_fix_values 1646 2011-03-28 12:23:43Z adriana 
;
_cod_database_code 4317106

loop_
_symmetry_equiv_pos_as_xyz
'x, y, z'
'-x, -y, -z'

loop_
_atom_site_label
_atom_site_type_symbol
_atom_site_fract_x
_atom_site_fract_y
_atom_site_fract_z
_atom_site_U_iso_or_equiv
_atom_site_adp_type
_atom_site_occupancy
_atom_site_symmetry_multiplicity
_atom_site_calc_flag
_atom_site_refinement_flags
_atom_site_disorder_assembly
_atom_site_disorder_group
C1 C 1.3305(15) 0.4900(9) 0.6719(8) 0.0150(14) Uani 1 1 d . . .
C2 C 1.2621(17) 0.4359(13) 0.5487(9) 0.033(3) Uani 1 1 d . . .
H2A H 1.2417 0.5047 0.5233 0.050 Uiso 1 1 calc R . .
H2B H 1.1431 0.3829 0.5287 0.050 Uiso 1 1 calc R . .
H2C H 1.3573 0.3851 0.5144 0.050 Uiso 1 1 calc R . .
C3 C 0.5624(14) 0.7943(9) 0.7988(8) 0.0121(13) Uani 1 1 d . . .
C4 C 0.5358(15) 0.7815(10) 0.6823(8) 0.020(2) Uani 1 1 d . . .
H4A H 0.4947 0.8598 0.6766 0.030 Uiso 1 1 calc R . .
H4B H 0.4397 0.7117 0.6358 0.030 Uiso 1 1 calc R . .
H4C H 0.6556 0.7646 0.6584 0.030 Uiso 1 1 calc R . .
C5 C 0.9284(15) 1.0343(9) 1.3394(8) 0.0150(14) Uani 1 1 d . . .
C6 C 0.9308(16) 1.1189(10) 1.4561(8) 0.022(2) Uani 1 1 d . . .
H6A H 1.0618 1.1412 1.4977 0.032 Uiso 1 1 calc R . .
H6B H 0.8601 1.0749 1.4885 0.032 Uiso 1 1 calc R . .
H6C H 0.8722 1.1956 1.4581 0.032 Uiso 1 1 calc R . .
C7 C 0.4333(14) 0.7266(9) 1.2117(8) 0.0121(13) Uani 1 1 d . . .
C8 C 0.4684(15) 0.8108(10) 1.3312(8) 0.020(2) Uani 1 1 d . . .
H8A H 0.3947 0.7751 1.3683 0.031 Uiso 1 1 calc R . .
H8B H 0.4301 0.8946 1.3393 0.031 Uiso 1 1 calc R . .
H8C H 0.6032 0.8178 1.3641 0.031 Uiso 1 1 calc R . .
O1 O 1.1098(9) 0.7154(6) 0.9233(5) 0.0110(10) Uani 1 1 d . . .
O2 O 1.1123(9) 0.9652(6) 0.9205(5) 0.0110(10) Uani 1 1 d . . .
O3 O 0.8919(9) 0.5372(6) 1.0827(5) 0.0102(9) Uani 1 1 d . . .
O4 O 0.8904(9) 0.7847(6) 1.0823(5) 0.0102(9) Uani 1 1 d . . .
O5 O 0.8202(11) 0.4070(8) 0.6334(7) 0.0310(19) Uani 1 1 d D . .
H5A H 0.731(10) 0.446(10) 0.656(10) 0.046 Uiso 1 1 d D . .
H5B H 0.919(9) 0.455(9) 0.661(10) 0.046 Uiso 1 1 d D . .
O6 O 1.2027(10) 0.5132(7) 0.7291(5) 0.0164(15) Uani 1 1 d . . .
O7 O 1.5015(10) 0.5078(7) 0.7121(6) 0.0195(15) Uani 1 1 d . . .
O8 O 0.7274(9) 0.8053(6) 0.8552(5) 0.0146(14) Uani 1 1 d . . .
O9 O 0.4160(9) 0.8002(6) 0.8406(5) 0.0147(14) Uani 1 1 d . . .
O10 O 0.5783(9) 0.6895(7) 1.1690(5) 0.0173(15) Uani 1 1 d . . .
O11 O 0.2687(9) 0.6962(7) 1.1568(6) 0.0159(15) Uani 1 1 d . . .
O12 O 0.7624(11) 0.9968(7) 1.2776(5) 0.0208(16) Uani 1 1 d . . .
O13 O 1.0771(11) 1.0063(8) 1.3080(6) 0.0269(18) Uani 1 1 d . . .
Pb1 Pb 1.34422(5) 0.59132(3) 0.92142(3) 0.00931(9) Uani 1 1 d . . .
Pb2 Pb 1.06082(5) 0.77663(3) 0.78670(3) 0.01025(9) Uani 1 1 d . . .
Pb3 Pb 0.85200(5) 0.58970(3) 0.92737(3) 0.00851(9) Uani 1 1 d . . .
Pb4 Pb 1.14347(5) 0.91106(3) 1.08237(3) 0.00882(8) Uani 1 1 d . . .
Pb5 Pb 0.94753(5) 0.72362(3) 1.22377(3) 0.00977(9) Uani 1 1 d . . .
Pb6 Pb 0.66161(5) 0.90750(3) 1.08228(3) 0.00971(9) Uani 1 1 d . . .

loop_
_atom_site_aniso_label
_atom_site_aniso_U_11
_atom_site_aniso_U_22
_atom_site_aniso_U_33
_atom_site_aniso_U_23
_atom_site_aniso_U_13
_atom_site_aniso_U_12
C1 0.022(4) 0.006(3) 0.019(3) 0.006(3) 0.007(3) 0.001(3)
C2 0.021(6) 0.054(9) 0.020(6) 0.009(6) 0.004(5) -0.002(6)
C3 0.010(3) 0.012(3) 0.012(3) -0.001(3) 0.006(2) 0.000(2)
C4 0.016(5) 0.024(6) 0.017(5) 0.006(4) 0.002(4) 0.000(4)
C5 0.022(4) 0.006(3) 0.019(3) 0.006(3) 0.007(3) 0.001(3)
C6 0.024(6) 0.013(5) 0.024(5) 0.003(4) 0.004(4) 0.011(4)
C7 0.010(3) 0.012(3) 0.012(3) -0.001(3) 0.006(2) 0.000(2)
C8 0.021(6) 0.025(6) 0.016(5) 0.006(4) 0.007(4) 0.007(4)
O1 0.013(2) 0.007(2) 0.015(2) 0.006(2) 0.0050(19) 0.0047(19)
O2 0.013(2) 0.007(2) 0.015(2) 0.006(2) 0.0050(19) 0.0047(19)
O3 0.010(2) 0.006(2) 0.015(2) 0.0028(19) 0.0042(18) 0.0009(18)
O4 0.010(2) 0.006(2) 0.015(2) 0.0028(19) 0.0042(18) 0.0009(18)
O5 0.017(4) 0.028(5) 0.047(5) 0.009(4) 0.015(4) 0.005(4)
O6 0.019(4) 0.017(4) 0.010(3) 0.002(3) 0.002(3) -0.003(3)
O7 0.012(4) 0.022(4) 0.029(4) 0.012(3) 0.009(3) 0.005(3)
O8 0.012(3) 0.013(4) 0.016(3) 0.005(3) -0.002(3) 0.001(3)
O9 0.012(4) 0.013(4) 0.018(3) 0.003(3) 0.006(3) 0.005(3)
O10 0.008(3) 0.023(4) 0.017(3) 0.003(3) 0.005(3) 0.000(3)
O11 0.008(3) 0.020(4) 0.018(4) 0.008(3) 0.000(3) 0.001(3)
O12 0.025(4) 0.021(4) 0.011(3) -0.001(3) 0.005(3) 0.005(3)
O13 0.027(5) 0.034(5) 0.015(4) 0.004(3) 0.005(3) -0.002(4)
Pb1 0.00681(19) 0.0088(2) 0.01299(18) 0.00504(16) 0.00204(14) 0.00096(15)
Pb2 0.0127(2) 0.00825(19) 0.01053(17) 0.00462(15) 0.00205(14) 0.00147(14)
Pb3 0.00717(18) 0.00803(19) 0.01081(17) 0.00434(15) 0.00158(14) 0.00117(14)
Pb4 0.00718(18) 0.00787(19) 0.01186(18) 0.00442(15) 0.00185(14) 0.00102(14)
Pb5 0.0115(2) 0.00840(19) 0.01005(17) 0.00408(15) 0.00267(14) 0.00170(14)
Pb6 0.00735(19) 0.0089(2) 0.01399(18) 0.00519(16) 0.00310(15) 0.00163(15)

loop_
_atom_type_symbol
_atom_type_description
_atom_type_scat_dispersion_real
_atom_type_scat_dispersion_imag
_atom_type_scat_source
C C -0.0020 0.0020 'International Tables Vol C Tables 4.2.6.8 and 6.1.1.4'
H H 0.0000 0.0000 'International Tables Vol C Tables 4.2.6.8 and 6.1.1.4'
O O -0.0041 0.0074 'International Tables Vol C Tables 4.2.6.8 and 6.1.1.4'
Pb Pb -6.8083 11.6060 'International Tables Vol C Tables 4.2.6.8 and 6.1.1.4'

loop_
_geom_angle_atom_site_label_1
_geom_angle_atom_site_label_2
_geom_angle_atom_site_label_3
_geom_angle
_geom_angle_site_symmetry_1
_geom_angle_site_symmetry_3
_geom_angle_publ_flag
O7 C1 O6 123.5(9) . . ?
O7 C1 C2 119.8(9) . . ?
O6 C1 C2 116.7(9) . . ?
C1 C2 H2A 109.5 . . ?
C1 C2 H2B 109.5 . . ?
H2A C2 H2B 109.5 . . ?
C1 C2 H2C 109.5 . . ?
H2A C2 H2C 109.5 . . ?
H2B C2 H2C 109.5 . . ?
O8 C3 O9 121.5(8) . . ?
O8 C3 C4 119.6(8) . . ?
O9 C3 C4 118.7(9) . . ?
C3 C4 H4A 109.5 . . ?
C3 C4 H4B 109.5 . . ?
H4A C4 H4B 109.5 . . ?
C3 C4 H4C 109.5 . . ?
H4A C4 H4C 109.5 . . ?
H4B C4 H4C 109.5 . . ?
O13 C5 O12 124.4(9) . . ?
O13 C5 C6 120.9(10) . . ?
O12 C5 C6 114.7(9) . . ?
C5 C6 H6A 109.5 . . ?
C5 C6 H6B 109.5 . . ?
H6A C6 H6B 109.5 . . ?
C5 C6 H6C 109.5 . . ?
H6A C6 H6C 109.5 . . ?
H6B C6 H6C 109.5 . . ?
O11 C7 O10 122.1(9) . . ?
O11 C7 C8 119.8(9) . . ?
O10 C7 C8 118.1(9) . . ?
C7 C8 H8A 109.5 . . ?
C7 C8 H8B 109.5 . . ?
H8A C8 H8B 109.5 . . ?
C7 C8 H8C 109.5 . . ?
H8A C8 H8C 109.5 . . ?
H8B C8 H8C 109.5 . . ?
Pb2 O1 Pb1 114.0(3) . . ?
Pb2 O1 Pb3 114.4(3) . . ?
Pb1 O1 Pb3 102.1(2) . . ?
Pb2 O1 Pb4 103.3(2) . . ?
Pb1 O1 Pb4 116.6(3) . . ?
Pb3 O1 Pb4 106.6(2) . . ?
Pb6 O2 Pb2 116.1(3) 2_777 . ?
Pb6 O2 Pb4 99.9(2) 2_777 2_777 ?
Pb2 O2 Pb4 113.7(3) . 2_777 ?
Pb6 O2 Pb4 117.9(3) 2_777 . ?
Pb2 O2 Pb4 101.3(2) . . ?
Pb4 O2 Pb4 108.3(2) 2_777 . ?
Pb1 O3 Pb5 115.9(3) 2_767 . ?
Pb1 O3 Pb3 114.0(3) 2_767 . ?
Pb5 O3 Pb3 103.9(2) . . ?
Pb1 O3 Pb3 102.3(2) 2_767 2_767 ?
Pb5 O3 Pb3 114.6(3) . 2_767 ?
Pb3 O3 Pb3 106.0(2) . 2_767 ?
Pb6 O4 Pb5 115.5(3) . . ?
Pb6 O4 Pb4 101.0(2) . . ?
Pb5 O4 Pb4 112.4(3) . . ?
Pb6 O4 Pb3 116.1(3) . . ?
Pb5 O4 Pb3 102.8(2) . . ?
Pb4 O4 Pb3 109.2(2) . . ?
H5B O5 H5A 109(4) . . ?
H5A O5 H5B 109(4) . . ?
C1 O6 Pb1 110.7(6) . . ?
C3 O8 Pb2 128.3(6) . . ?
C3 O9 Pb2 140.8(6) . 1_455 ?
C7 O10 Pb5 139.5(6) . . ?
C7 O11 Pb5 129.2(6) . 1_455 ?
C5 O12 Pb6 130.9(6) . . ?
O3 Pb1 O1 80.5(2) 2_767 . ?
O3 Pb1 O6 81.0(2) 2_767 . ?
O1 Pb1 O6 79.7(2) . . ?
O3 Pb1 Pb3 40.27(16) 2_767 . ?
O1 Pb1 Pb3 40.32(16) . . ?
O6 Pb1 Pb3 78.91(17) . . ?
O3 Pb1 Pb3 138.25(16) 2_767 1_655 ?
O1 Pb1 Pb3 141.20(17) . 1_655 ?
O6 Pb1 Pb3 103.45(17) . 1_655 ?
Pb3 Pb1 Pb3 177.218(14) . 1_655 ?
O1 Pb2 O2 82.4(2) . . ?
O1 Pb2 O9 78.2(2) . 1_655 ?
O2 Pb2 O9 79.0(2) . 1_655 ?
O1 Pb2 O8 76.3(2) . . ?
O2 Pb2 O8 77.1(2) . . ?
O9 Pb2 O8 147.0(2) 1_655 . ?
O1 Pb2 Pb4 40.68(17) . . ?
O2 Pb2 Pb4 41.94(15) . . ?
O9 Pb2 Pb4 77.86(15) 1_655 . ?
O8 Pb2 Pb4 69.11(14) . . ?
O3 Pb3 O3 74.0(2) . 2_767 ?
O3 Pb3 O1 114.9(2) . . ?
O3 Pb3 O1 74.9(2) 2_767 . ?
O3 Pb3 O4 73.8(2) . . ?
O3 Pb3 O4 117.0(2) 2_767 . ?
O1 Pb3 O4 72.0(2) . . ?
O3 Pb3 Pb1 94.02(15) . . ?
O3 Pb3 Pb1 37.40(15) 2_767 . ?
O1 Pb3 Pb1 37.54(15) . . ?
O4 Pb3 Pb1 94.16(15) . . ?
O3 Pb3 Pb5 36.75(16) . . ?
O3 Pb3 Pb5 94.37(15) 2_767 . ?
O1 Pb3 Pb5 92.33(15) . . ?
O4 Pb3 Pb5 37.21(14) . . ?
Pb1 Pb3 Pb5 92.746(12) . . ?
O3 Pb3 Pb1 88.76(15) . 1_455 ?
O3 Pb3 Pb1 143.96(15) 2_767 1_455 ?
O1 Pb3 Pb1 140.83(15) . 1_455 ?
O4 Pb3 Pb1 86.72(15) . 1_455 ?
Pb1 Pb3 Pb1 177.219(14) . 1_455 ?
Pb5 Pb3 Pb1 89.549(12) . 1_455 ?
O4 Pb4 O2 76.5(2) . 2_777 ?
O4 Pb4 O1 72.2(2) . . ?
O2 Pb4 O1 114.5(2) 2_777 . ?
O4 Pb4 O2 115.5(2) . . ?
O2 Pb4 O2 71.7(2) 2_777 . ?
O1 Pb4 O2 72.6(2) . . ?
O4 Pb4 Pb6 38.10(15) . . ?
O2 Pb4 Pb6 38.40(16) 2_777 . ?
O1 Pb4 Pb6 94.32(16) . . ?
O2 Pb4 Pb6 94.76(15) . . ?
O4 Pb4 Pb2 92.15(15) . . ?
O2 Pb4 Pb2 91.76(15) 2_777 . ?
O1 Pb4 Pb2 36.03(14) . . ?
O2 Pb4 Pb2 36.72(15) . . ?
Pb6 Pb4 Pb2 93.014(13) . . ?
O3 Pb5 O4 79.2(2) . . ?
O3 Pb5 O10 76.8(2) . . ?
O4 Pb5 O10 78.9(2) . . ?
O3 Pb5 O11 76.8(2) . 1_655 ?
O4 Pb5 O11 77.1(2) . 1_655 ?
O10 Pb5 O11 147.0(2) . 1_655 ?
O3 Pb5 Pb3 39.35(15) . . ?
O4 Pb5 Pb3 40.00(16) . . ?
O10 Pb5 Pb3 76.75(14) . . ?
O11 Pb5 Pb3 70.32(15) 1_655 . ?
O4 Pb6 O2 82.6(2) . 2_777 ?
O4 Pb6 O12 86.5(2) . . ?
O2 Pb6 O12 86.9(2) 2_777 . ?
O4 Pb6 Pb4 40.88(16) . . ?
O2 Pb6 Pb4 41.70(16) 2_777 . ?
O12 Pb6 Pb4 85.00(18) . . ?

loop_
_geom_bond_atom_site_label_1
_geom_bond_atom_site_label_2
_geom_bond_distance
_geom_bond_site_symmetry_2
_geom_bond_publ_flag
C1 O7 1.233(12) . ?
C1 O6 1.285(12) . ?
C1 C2 1.515(14) . ?
C1 Pb1 3.104(10) . ?
C2 H2A 0.9800 . ?
C2 H2B 0.9800 . ?
C2 H2C 0.9800 . ?
C3 O8 1.264(11) . ?
C3 O9 1.285(11) . ?
C3 C4 1.499(13) . ?
C3 Pb6 3.468(9) . ?
C4 H4A 0.9800 . ?
C4 H4B 0.9800 . ?
C4 H4C 0.9800 . ?
C5 O13 1.235(12) . ?
C5 O12 1.287(12) . ?
C5 C6 1.504(14) . ?
C5 Pb2 3.246(9) 2_777 ?
C5 Pb5 3.338(9) . ?
C5 Pb6 3.382(10) . ?
C6 H6A 0.9800 . ?
C6 H6B 0.9800 . ?
C6 H6C 0.9800 . ?
C7 O11 1.243(12) . ?
C7 O10 1.294(11) . ?
C7 C8 1.505(13) . ?
C8 H8A 0.9800 . ?
C8 H8B 0.9800 . ?
C8 H8C 0.9800 . ?
O1 Pb2 2.187(6) . ?
O1 Pb1 2.232(6) . ?
O1 Pb3 2.371(6) . ?
O1 Pb4 2.424(7) . ?
O2 Pb6 2.200(6) 2_777 ?
O2 Pb2 2.207(7) . ?
O2 Pb4 2.357(6) 2_777 ?
O2 Pb4 2.467(6) . ?
O3 Pb1 2.226(6) 2_767 ?
O3 Pb5 2.234(6) . ?
O3 Pb3 2.367(6) . ?
O3 Pb3 2.370(6) 2_767 ?
O4 Pb6 2.194(6) . ?
O4 Pb5 2.247(6) . ?
O4 Pb4 2.327(6) . ?
O4 Pb3 2.389(6) . ?
O5 H5B 0.83(2) . ?
O5 Pb5 3.139(9) 2_767 ?
O5 H5A 0.83(2) . ?
O5 H5B 0.83(2) . ?
O6 Pb1 2.408(6) . ?
O6 Pb2 3.079(7) . ?
O6 Pb5 3.250(7) 2_767 ?
O7 Pb1 3.072(7) . ?
O7 Pb3 3.288(7) 1_655 ?
O8 Pb2 2.729(7) . ?
O8 Pb6 2.980(7) . ?
O8 Pb3 3.084(6) . ?
O8 Pb4 3.131(7) 2_777 ?
O9 Pb2 2.516(7) 1_455 ?
O9 Pb1 3.075(7) 1_455 ?
O9 Pb6 3.164(7) . ?
O9 Pb6 3.220(7) 2_677 ?
O10 Pb5 2.616(7) . ?
O10 Pb1 3.098(7) 2_767 ?
O10 Pb1 3.202(7) 1_455 ?
O10 Pb6 3.246(7) . ?
O11 Pb5 2.636(7) 1_455 ?
O11 Pb4 3.094(7) 1_455 ?
O11 Pb3 3.102(7) 2_667 ?
O11 Pb1 3.108(7) 1_455 ?
O12 Pb6 2.396(7) . ?
O12 Pb5 3.316(7) . ?
O12 Pb2 3.360(8) 2_777 ?
O13 Pb4 2.964(7) . ?
O13 Pb5 3.081(9) . ?
O13 Pb2 3.303(8) 2_777 ?
Pb1 O3 2.226(6) 2_767 ?
Pb1 O9 3.075(7) 1_655 ?
Pb1 O10 3.098(7) 2_767 ?
Pb1 O11 3.108(7) 1_655 ?
Pb1 O10 3.202(7) 1_655 ?
Pb2 O9 2.516(7) 1_655 ?
Pb2 C5 3.246(9) 2_777 ?
Pb2 O13 3.303(8) 2_777 ?
Pb2 O12 3.360(8) 2_777 ?
Pb3 O3 2.370(6) 2_767 ?
Pb3 O11 3.102(7) 2_667 ?
Pb3 O7 3.288(7) 1_455 ?
Pb4 O2 2.357(6) 2_777 ?
Pb4 O11 3.094(7) 1_655 ?
Pb4 O8 3.131(7) 2_777 ?
Pb5 O11 2.636(7) 1_655 ?
Pb5 O5 3.139(9) 2_767 ?
Pb5 O6 3.250(7) 2_767 ?
Pb6 O2 2.200(7) 2_777 ?
Pb6 O9 3.220(7) 2_677 ?

loop_
_geom_hbond_atom_site_label_D
_geom_hbond_atom_site_label_H
_geom_hbond_atom_site_label_A
_geom_hbond_distance_DH
_geom_hbond_distance_HA
_geom_hbond_distance_DA
_geom_hbond_angle_DHA
_geom_hbond_site_symmetry_A
O5 H5A O7 0.83(2) 1.99(3) 2.808(10) 169(12) 1_455
O5 H5B O6 0.83(2) 2.07(5) 2.860(11) 159(12) .

loop_
_geom_torsion_atom_site_label_1
_geom_torsion_atom_site_label_2
_geom_torsion_atom_site_label_3
_geom_torsion_atom_site_label_4
_geom_torsion
_geom_torsion_site_symmetry_1
_geom_torsion_site_symmetry_2
_geom_torsion_site_symmetry_3
_geom_torsion_site_symmetry_4
_geom_torsion_publ_flag
O7 C1 O6 H5B -169(4) . . . . ?
C2 C1 O6 H5B 10(4) . . . . ?
O7 C1 O6 Pb1 -0.9(12) . . . . ?
C2 C1 O6 Pb1 178.0(8) . . . . ?
O9 C3 O8 Pb2 174.1(6) . . . . ?
C4 C3 O8 Pb2 -9.6(13) . . . . ?
O8 C3 O9 Pb2 -175.4(6) . . . 1_455 ?
C4 C3 O9 Pb2 8.2(16) . . . 1_455 ?
O11 C7 O10 Pb5 174.7(6) . . . . ?
C8 C7 O10 Pb5 -4.3(15) . . . . ?
O10 C7 O11 Pb5 168.8(6) . . . 1_455 ?
C8 C7 O11 Pb5 -12.3(13) . . . 1_455 ?
O13 C5 O12 Pb6 -16.4(14) . . . . ?
C6 C5 O12 Pb6 162.8(6) . . . . ?
Pb2 O1 Pb1 O3 -121.4(3) . . . 2_767 ?
Pb3 O1 Pb1 O3 2.5(2) . . . 2_767 ?
Pb4 O1 Pb1 O3 118.3(3) . . . 2_767 ?
Pb2 O1 Pb1 O6 -39.0(3) . . . . ?
Pb3 O1 Pb1 O6 85.0(3) . . . . ?
Pb4 O1 Pb1 O6 -159.3(3) . . . . ?
Pb2 O1 Pb1 Pb3 -124.0(4) . . . . ?
Pb4 O1 Pb1 Pb3 115.8(3) . . . . ?
Pb2 O1 Pb1 Pb3 59.7(4) . . . 1_655 ?
Pb3 O1 Pb1 Pb3 -176.35(3) . . . 1_655 ?
Pb4 O1 Pb1 Pb3 -60.6(4) . . . 1_655 ?
C1 O6 Pb1 O3 -138.4(6) . . . 2_767 ?
H5B O6 Pb1 O3 30(4) . . . 2_767 ?
C1 O6 Pb1 O1 139.7(6) . . . . ?
H5B O6 Pb1 O1 -52(4) . . . . ?
C1 O6 Pb1 Pb3 -179.3(6) . . . . ?
H5B O6 Pb1 Pb3 -11(4) . . . . ?
C1 O6 Pb1 Pb3 -0.8(6) . . . 1_655 ?
H5B O6 Pb1 Pb3 167(4) . . . 1_655 ?
Pb1 O1 Pb2 O2 -122.7(3) . . . . ?
Pb3 O1 Pb2 O2 120.2(3) . . . . ?
Pb4 O1 Pb2 O2 4.8(2) . . . . ?
Pb1 O1 Pb2 O9 -42.5(3) . . . 1_655 ?
Pb3 O1 Pb2 O9 -159.5(3) . . . 1_655 ?
Pb4 O1 Pb2 O9 85.1(3) . . . 1_655 ?
Pb1 O1 Pb2 O8 158.8(3) . . . . ?
Pb3 O1 Pb2 O8 41.7(3) . . . . ?
Pb4 O1 Pb2 O8 -73.7(2) . . . . ?
Pb1 O1 Pb2 Pb4 -127.5(4) . . . . ?
Pb3 O1 Pb2 Pb4 115.4(4) . . . . ?
Pb6 O2 Pb2 O1 124.3(3) 2_777 . . . ?
Pb4 O2 Pb2 O1 -120.6(3) 2_777 . . . ?
Pb4 O2 Pb2 O1 -4.7(2) . . . . ?
Pb6 O2 Pb2 O9 45.0(3) 2_777 . . 1_655 ?
Pb4 O2 Pb2 O9 160.1(3) 2_777 . . 1_655 ?
Pb4 O2 Pb2 O9 -84.0(2) . . . 1_655 ?
Pb6 O2 Pb2 O8 -158.0(3) 2_777 . . . ?
Pb4 O2 Pb2 O8 -42.9(2) 2_777 . . . ?
Pb4 O2 Pb2 O8 73.0(2) . . . . ?
Pb6 O2 Pb2 Pb4 129.0(4) 2_777 . . . ?
Pb4 O2 Pb2 Pb4 -115.9(4) 2_777 . . . ?
C3 O8 Pb2 O1 -148.4(8) . . . . ?
C3 O8 Pb2 O2 126.4(8) . . . . ?
C3 O8 Pb2 O9 171.1(7) . . . 1_655 ?
C3 O8 Pb2 Pb4 169.6(8) . . . . ?
Pb1 O3 Pb3 O3 -111.8(4) 2_767 . . 2_767 ?
Pb5 O3 Pb3 O3 121.1(4) . . . 2_767 ?
Pb3 O3 Pb3 O3 0.0 2_767 . . 2_767 ?
Pb1 O3 Pb3 O1 -176.1(2) 2_767 . . . ?
Pb5 O3 Pb3 O1 56.8(3) . . . . ?
Pb3 O3 Pb3 O1 -64.4(3) 2_767 . . . ?
Pb1 O3 Pb3 O4 123.1(3) 2_767 . . . ?
Pb5 O3 Pb3 O4 -4.0(2) . . . . ?
Pb3 O3 Pb3 O4 -125.1(3) 2_767 . . . ?
Pb1 O3 Pb3 Pb1 -143.7(2) 2_767 . . . ?
Pb5 O3 Pb3 Pb1 89.2(2) . . . . ?
Pb3 O3 Pb3 Pb1 -31.9(2) 2_767 . . . ?
Pb1 O3 Pb3 Pb5 127.1(4) 2_767 . . . ?
Pb3 O3 Pb3 Pb5 -121.1(4) 2_767 . . . ?
Pb1 O3 Pb3 Pb1 36.2(2) 2_767 . . 1_455 ?
Pb5 O3 Pb3 Pb1 -90.9(2) . . . 1_455 ?
Pb3 O3 Pb3 Pb1 148.0(2) 2_767 . . 1_455 ?
Pb2 O1 Pb3 O3 -174.9(2) . . . . ?
Pb1 O1 Pb3 O3 61.4(3) . . . . ?
Pb4 O1 Pb3 O3 -61.4(3) . . . . ?
Pb2 O1 Pb3 O3 121.2(3) . . . 2_767 ?
Pb1 O1 Pb3 O3 -2.4(2) . . . 2_767 ?
Pb4 O1 Pb3 O3 -125.3(3) . . . 2_767 ?
Pb2 O1 Pb3 O4 -113.2(3) . . . . ?
Pb1 O1 Pb3 O4 123.2(3) . . . . ?
Pb4 O1 Pb3 O4 0.3(2) . . . . ?
Pb2 O1 Pb3 Pb1 123.6(4) . . . . ?
Pb4 O1 Pb3 Pb1 -122.9(3) . . . . ?
Pb2 O1 Pb3 Pb5 -144.9(2) . . . . ?
Pb1 O1 Pb3 Pb5 91.5(2) . . . . ?
Pb4 O1 Pb3 Pb5 -31.39(19) . . . . ?
Pb2 O1 Pb3 Pb1 -52.7(4) . . . 1_455 ?
Pb1 O1 Pb3 Pb1 -176.38(3) . . . 1_455 ?
Pb4 O1 Pb3 Pb1 60.8(3) . . . 1_455 ?
Pb6 O4 Pb3 O3 -123.2(3) . . . . ?
Pb5 O4 Pb3 O3 3.9(2) . . . . ?
Pb4 O4 Pb3 O3 123.4(3) . . . . ?
Pb6 O4 Pb3 O3 174.8(2) . . . 2_767 ?
Pb5 O4 Pb3 O3 -58.0(3) . . . 2_767 ?
Pb4 O4 Pb3 O3 61.5(3) . . . 2_767 ?
Pb6 O4 Pb3 O1 113.0(3) . . . . ?
Pb5 O4 Pb3 O1 -119.8(3) . . . . ?
Pb4 O4 Pb3 O1 -0.3(2) . . . . ?
Pb6 O4 Pb3 Pb1 143.8(2) . . . . ?
Pb5 O4 Pb3 Pb1 -89.1(2) . . . . ?
Pb4 O4 Pb3 Pb1 30.5(2) . . . . ?
Pb6 O4 Pb3 Pb5 -127.1(4) . . . . ?
Pb4 O4 Pb3 Pb5 119.5(4) . . . . ?
Pb6 O4 Pb3 Pb1 -33.6(2) . . . 1_455 ?
Pb5 O4 Pb3 Pb1 93.6(2) . . . 1_455 ?
Pb4 O4 Pb3 Pb1 -146.9(2) . . . 1_455 ?
O3 Pb1 Pb3 O3 56.8(4) 2_767 . . . ?
O1 Pb1 Pb3 O3 -127.0(3) . . . . ?
O6 Pb1 Pb3 O3 145.9(2) . . . . ?
O1 Pb1 Pb3 O3 176.1(3) . . . 2_767 ?
O6 Pb1 Pb3 O3 89.0(3) . . . 2_767 ?
O3 Pb1 Pb3 O1 -176.1(3) 2_767 . . . ?
O6 Pb1 Pb3 O1 -87.1(3) . . . . ?
O3 Pb1 Pb3 O4 130.9(3) 2_767 . . . ?
O1 Pb1 Pb3 O4 -53.0(3) . . . . ?
O6 Pb1 Pb3 O4 -140.1(2) . . . . ?
O3 Pb1 Pb3 Pb5 93.6(2) 2_767 . . . ?
O1 Pb1 Pb3 Pb5 -90.2(2) . . . . ?
O6 Pb1 Pb3 Pb5 -177.35(17) . . . . ?
Pb6 O4 Pb4 O2 -0.8(2) . . . 2_777 ?
Pb5 O4 Pb4 O2 -124.6(3) . . . 2_777 ?
Pb3 O4 Pb4 O2 122.0(3) . . . 2_777 ?
Pb6 O4 Pb4 O1 -122.6(3) . . . . ?
Pb5 O4 Pb4 O1 113.7(3) . . . . ?
Pb3 O4 Pb4 O1 0.3(2) . . . . ?
Pb6 O4 Pb4 O2 -62.7(3) . . . . ?
Pb5 O4 Pb4 O2 173.6(2) . . . . ?
Pb3 O4 Pb4 O2 60.2(3) . . . . ?
Pb5 O4 Pb4 Pb6 -123.7(4) . . . . ?
Pb3 O4 Pb4 Pb6 122.9(4) . . . . ?
Pb6 O4 Pb4 Pb2 -92.1(2) . . . . ?
Pb5 O4 Pb4 Pb2 144.1(2) . . . . ?
Pb3 O4 Pb4 Pb2 30.7(2) . . . . ?
Pb2 O1 Pb4 O4 120.6(3) . . . . ?
Pb1 O1 Pb4 O4 -113.6(3) . . . . ?
Pb3 O1 Pb4 O4 -0.3(2) . . . . ?
Pb2 O1 Pb4 O2 55.2(3) . . . 2_777 ?
Pb1 O1 Pb4 O2 -178.9(2) . . . 2_777 ?
Pb3 O1 Pb4 O2 -65.7(3) . . . 2_777 ?
Pb2 O1 Pb4 O2 -4.4(2) . . . . ?
Pb1 O1 Pb4 O2 121.4(3) . . . . ?
Pb3 O1 Pb4 O2 -125.4(3) . . . . ?
Pb2 O1 Pb4 Pb6 89.2(2) . . . . ?
Pb1 O1 Pb4 Pb6 -145.0(2) . . . . ?
Pb3 O1 Pb4 Pb6 -31.7(2) . . . . ?
Pb1 O1 Pb4 Pb2 125.8(4) . . . . ?
Pb3 O1 Pb4 Pb2 -120.9(4) . . . . ?
Pb6 O2 Pb4 O4 176.8(3) 2_777 . . . ?
Pb2 O2 Pb4 O4 -55.3(3) . . . . ?
Pb4 O2 Pb4 O4 64.5(3) 2_777 . . . ?
Pb6 O2 Pb4 O2 112.3(4) 2_777 . . 2_777 ?
Pb2 O2 Pb4 O2 -119.8(4) . . . 2_777 ?
Pb4 O2 Pb4 O2 0.000(1) 2_777 . . 2_777 ?
Pb6 O2 Pb4 O1 -123.5(3) 2_777 . . . ?
Pb2 O2 Pb4 O1 4.4(2) . . . . ?
Pb4 O2 Pb4 O1 124.2(3) 2_777 . . . ?
Pb6 O2 Pb4 Pb6 143.5(2) 2_777 . . . ?
Pb2 O2 Pb4 Pb6 -88.7(2) . . . . ?
Pb4 O2 Pb4 Pb6 31.2(2) 2_777 . . . ?
Pb6 O2 Pb4 Pb2 -127.9(4) 2_777 . . . ?
Pb4 O2 Pb4 Pb2 119.8(4) 2_777 . . . ?
O1 Pb2 Pb4 O4 -55.1(3) . . . . ?
O2 Pb2 Pb4 O4 132.0(3) . . . . ?
O9 Pb2 Pb4 O4 -141.0(2) 1_655 . . . ?
O8 Pb2 Pb4 O4 38.2(2) . . . . ?
O1 Pb2 Pb4 O2 -131.6(3) . . . 2_777 ?
O2 Pb2 Pb4 O2 55.5(4) . . . 2_777 ?
O9 Pb2 Pb4 O2 142.5(2) 1_655 . . 2_777 ?
O8 Pb2 Pb4 O2 -38.4(2) . . . 2_777 ?
O2 Pb2 Pb4 O1 -172.9(3) . . . . ?
O9 Pb2 Pb4 O1 -85.9(3) 1_655 . . . ?
O8 Pb2 Pb4 O1 93.2(3) . . . . ?
O1 Pb2 Pb4 O2 172.9(3) . . . . ?
O9 Pb2 Pb4 O2 87.0(3) 1_655 . . . ?
O8 Pb2 Pb4 O2 -93.9(3) . . . . ?
O1 Pb2 Pb4 Pb6 -93.2(3) . . . . ?
O2 Pb2 Pb4 Pb6 93.9(2) . . . . ?
O9 Pb2 Pb4 Pb6 -179.09(16) 1_655 . . . ?
O8 Pb2 Pb4 Pb6 0.04(15) . . . . ?
Pb1 O3 Pb5 O4 -121.8(3) 2_767 . . . ?
Pb3 O3 Pb5 O4 4.1(2) . . . . ?
Pb3 O3 Pb5 O4 119.3(3) 2_767 . . . ?
Pb1 O3 Pb5 O10 -40.8(3) 2_767 . . . ?
Pb3 O3 Pb5 O10 85.1(3) . . . . ?
Pb3 O3 Pb5 O10 -159.7(3) 2_767 . . . ?
Pb1 O3 Pb5 O11 159.1(3) 2_767 . . 1_655 ?
Pb3 O3 Pb5 O11 -75.0(2) . . . 1_655 ?
Pb3 O3 Pb5 O11 40.2(2) 2_767 . . 1_655 ?
Pb1 O3 Pb5 Pb3 -125.9(4) 2_767 . . . ?
Pb3 O3 Pb5 Pb3 115.2(4) 2_767 . . . ?
Pb6 O4 Pb5 O3 123.4(3) . . . . ?
Pb4 O4 Pb5 O3 -121.3(3) . . . . ?
Pb3 O4 Pb5 O3 -4.1(2) . . . . ?
Pb6 O4 Pb5 O10 44.9(3) . . . . ?
Pb4 O4 Pb5 O10 160.1(3) . . . . ?
Pb3 O4 Pb5 O10 -82.6(2) . . . . ?
Pb6 O4 Pb5 O11 -157.8(3) . . . 1_655 ?
Pb4 O4 Pb5 O11 -42.6(3) . . . 1_655 ?
Pb3 O4 Pb5 O11 74.7(2) . . . 1_655 ?
Pb6 O4 Pb5 Pb3 127.5(4) . . . . ?
Pb4 O4 Pb5 Pb3 -117.3(4) . . . . ?
C7 O10 Pb5 O3 157.1(10) . . . . ?
C7 O10 Pb5 O4 -121.5(10) . . . . ?
C7 O10 Pb5 O11 -165.3(8) . . . 1_655 ?
C7 O10 Pb5 Pb3 -162.4(10) . . . . ?
O3 Pb3 Pb5 O3 -55.6(4) 2_767 . . . ?
O1 Pb3 Pb5 O3 -130.6(3) . . . . ?
O4 Pb3 Pb5 O3 173.7(3) . . . . ?
Pb1 Pb3 Pb5 O3 -93.0(3) . . . . ?
Pb1 Pb3 Pb5 O3 88.5(3) 1_455 . . . ?
O3 Pb3 Pb5 O4 -173.7(3) . . . . ?
O3 Pb3 Pb5 O4 130.7(3) 2_767 . . . ?
O1 Pb3 Pb5 O4 55.7(3) . . . . ?
Pb1 Pb3 Pb5 O4 93.3(3) . . . . ?
Pb1 Pb3 Pb5 O4 -85.2(3) 1_455 . . . ?
O3 Pb3 Pb5 O10 -85.3(3) . . . . ?
O3 Pb3 Pb5 O10 -140.9(2) 2_767 . . . ?
O1 Pb3 Pb5 O10 144.1(2) . . . . ?
O4 Pb3 Pb5 O10 88.4(3) . . . . ?
Pb1 Pb3 Pb5 O10 -178.36(17) . . . . ?
Pb1 Pb3 Pb5 O10 3.21(17) 1_455 . . . ?
O3 Pb3 Pb5 O11 93.0(3) . . . 1_655 ?
O3 Pb3 Pb5 O11 37.4(2) 2_767 . . 1_655 ?
O1 Pb3 Pb5 O11 -37.6(2) . . . 1_655 ?
O4 Pb3 Pb5 O11 -93.3(3) . . . 1_655 ?
Pb1 Pb3 Pb5 O11 -0.03(16) . . . 1_655 ?
Pb1 Pb3 Pb5 O11 -178.46(16) 1_455 . . 1_655 ?
Pb5 O4 Pb6 O2 122.4(3) . . . 2_777 ?
Pb4 O4 Pb6 O2 0.9(2) . . . 2_777 ?
Pb3 O4 Pb6 O2 -117.1(3) . . . 2_777 ?
Pb5 O4 Pb6 O12 35.1(3) . . . . ?
Pb4 O4 Pb6 O12 -86.4(3) . . . . ?
Pb3 O4 Pb6 O12 155.6(3) . . . . ?
Pb5 O4 Pb6 Pb4 121.5(4) . . . . ?
Pb3 O4 Pb6 Pb4 -118.0(4) . . . . ?
C5 O12 Pb6 O4 46.6(8) . . . . ?
C5 O12 Pb6 O2 -36.2(8) . . . 2_777 ?
C5 O12 Pb6 Pb4 5.6(8) . . . . ?
O2 Pb4 Pb6 O4 178.7(3) 2_777 . . . ?
O1 Pb4 Pb6 O4 53.6(3) . . . . ?
O2 Pb4 Pb6 O4 126.4(3) . . . . ?
Pb2 Pb4 Pb6 O4 89.6(2) . . . . ?
O4 Pb4 Pb6 O2 -178.7(3) . . . 2_777 ?
O1 Pb4 Pb6 O2 -125.1(3) . . . 2_777 ?
O2 Pb4 Pb6 O2 -52.3(4) . . . 2_777 ?
Pb2 Pb4 Pb6 O2 -89.0(2) . . . 2_777 ?
O4 Pb4 Pb6 O12 90.4(3) . . . . ?
O2 Pb4 Pb6 O12 -90.9(3) 2_777 . . . ?
O1 Pb4 Pb6 O12 144.0(2) . . . . ?
O2 Pb4 Pb6 O12 -143.2(2) . . . . ?
Pb2 Pb4 Pb6 O12 -179.95(18) . . . . ?
